data_7214793
loop_
_publ_author_name
'Stilinovi\'c, Vladimir'
'U\<zarevi\'c, Krunoslav'
'Cvrtila, Ivica'
'Kaitner, Branko'

_publ_section_title
;
 Bis(morpholine) hydrogen bond pincer -- a novel series of heteroleptic
 Cu(ii) coordination compounds as receptors for electron rich guests
;
_journal_issue 21
_journal_name_full CrystEngComm
_journal_page_first 7493
_journal_paper_doi 10.1039/c2ce25848j
_journal_volume 14
_journal_year 2012
_chemical_formula_moiety 'C24 H29 Cu N3 O4 S'
_chemical_formula_sum 'C24 H29 Cu N3 O4 S'
_chemical_formula_weight 519.1
_chemical_name_systematic
;
(1,3-diphenyl-1,3-propanedionato)thiocyanatobis(morpholine)copper(II)
;
_space_group_IT_number 11
_symmetry_cell_setting monoclinic
_symmetry_space_group_name_Hall '-P 2yb'
_symmetry_space_group_name_H-M 'P 1 21/m 1'
_atom_sites_solution_hydrogens geom
_atom_sites_solution_primary direct
_atom_sites_solution_secondary difmap
_audit_creation_date 2011-11-23T18:08:39-00:00
_audit_creation_method 'WinGX routine CIF_UPDATE'
_cell_angle_alpha 90
_cell_angle_beta 102.451(4)
_cell_angle_gamma 90
_cell_formula_units_Z 2
_cell_length_a 6.4957(2)
_cell_length_b 23.0280(10)
_cell_length_c 8.5679(3)
_cell_measurement_reflns_used 96
_cell_measurement_temperature 295(2)
_cell_measurement_theta_max 52.0
_cell_measurement_theta_min 4.6
_cell_volume 1251.47(8)
_computing_structure_refinement 'SHELXL-97 (Sheldrick, 2008)'
_computing_structure_solution 'SHELXS-97 (Sheldrick, 2008)'
_diffrn_ambient_temperature 295(2)
_diffrn_measured_fraction_theta_full 0.984
_diffrn_measured_fraction_theta_max 0.984
_diffrn_measurement_device_type
;
Oxford Diffraction Xcalibur CCD
diffractometer
;
_diffrn_measurement_method '\w scan'
_diffrn_radiation_monochromator graphite
_diffrn_radiation_source 'fine-focus sealed tube'
_diffrn_radiation_type MoK\a
_diffrn_radiation_wavelength 0.71073
_diffrn_reflns_av_R_equivalents 0.0323
_diffrn_reflns_av_unetI/netI 0.0429
_diffrn_reflns_limit_h_max 8
_diffrn_reflns_limit_h_min -8
_diffrn_reflns_limit_k_max 29
_diffrn_reflns_limit_k_min -29
_diffrn_reflns_limit_l_max 10
_diffrn_reflns_limit_l_min -10
_diffrn_reflns_number 11965
_diffrn_reflns_theta_full 27
_diffrn_reflns_theta_max 27
_diffrn_reflns_theta_min 3.67
_diffrn_standards_number 27
_exptl_absorpt_coefficient_mu 0.99
_exptl_absorpt_correction_type none
_exptl_crystal_colour green
_exptl_crystal_density_diffrn 1.378
_exptl_crystal_density_method 'not measured'
_exptl_crystal_description needle
_exptl_crystal_F_000 542
_exptl_crystal_size_max 0.18
_exptl_crystal_size_mid 0.07
_exptl_crystal_size_min 0.05
_refine_diff_density_max 0.24
_refine_diff_density_min -0.212
_refine_diff_density_rms 0.047
_refine_ls_extinction_method none
_refine_ls_goodness_of_fit_ref 0.957
_refine_ls_hydrogen_treatment mixed
_refine_ls_matrix_type full
_refine_ls_number_parameters 161
_refine_ls_number_reflns 2758
_refine_ls_number_restraints 3
_refine_ls_restrained_S_all 0.957
_refine_ls_R_factor_all 0.0535
_refine_ls_R_factor_gt 0.0328
_refine_ls_shift/su_max 0
_refine_ls_shift/su_mean 0
_refine_ls_structure_factor_coef Fsqd
_refine_ls_weighting_details 'calc w=1/[\s^2^(Fo^2^)+(0.0504P)^2^+0.0000P] where P=(Fo^2^+2Fc^2^)/3'
_refine_ls_weighting_scheme calc
_refine_ls_wR_factor_gt 0.0889
_refine_ls_wR_factor_ref 0.0918
_reflns_number_gt 1875
_reflns_number_total 2758
_reflns_threshold_expression >2sigma(I)
_cod_data_source_file c2ce25848j.txt
_cod_data_source_block dbm_SCN
_cod_original_sg_symbol_Hall '-P 2yb '
_cod_original_sg_symbol_H-M 'P 21/m'
_cod_database_code 7214793

loop_
_symmetry_equiv_pos_as_xyz
'x, y, z'
'-x, y+1/2, -z'
'-x, -y, -z'
'x, -y-1/2, z'

loop_
_atom_site_label
_atom_site_type_symbol
_atom_site_fract_x
_atom_site_fract_y
_atom_site_fract_z
_atom_site_U_iso_or_equiv
_atom_site_adp_type
_atom_site_occupancy
_atom_site_symmetry_multiplicity
_atom_site_calc_flag
_atom_site_refinement_flags
Cu1 Cu 0.24490(6) 0.25 0.72231(5) 0.04512(16) Uani 1 2 d S
S2 S 0.92329(14) 0.25 1.13747(11) 0.0578(3) Uani 1 2 d SU
N1 N 0.0957(3) 0.18574(9) 0.8215(2) 0.0446(5) Uani 1 1 d D
O1 O 0.3187(3) 0.19025(7) 0.58338(18) 0.0546(4) Uani 1 1 d .
C13 C 0.6932(6) 0.25 1.0079(4) 0.0474(8) Uani 1 2 d SU
C8 C 0.4436(5) 0.25 0.3999(4) 0.0473(8) Uani 1 2 d S
H8 H 0.5075 0.25 0.3127 0.057 Uiso 1 2 calc SR
C7 C 0.3983(3) 0.19668(10) 0.4616(3) 0.0435(6) Uani 1 1 d .
O2 O -0.0739(3) 0.07056(8) 0.8311(2) 0.0714(5) Uani 1 1 d U
N2 N 0.5380(5) 0.25 0.9176(4) 0.0609(8) Uani 1 2 d S
C1 C 0.4430(4) 0.14142(11) 0.3845(3) 0.0464(6) Uani 1 1 d .
C9 C -0.0976(4) 0.16548(12) 0.7099(3) 0.0566(7) Uani 1 1 d .
H9A H -0.0604 0.1509 0.6134 0.068 Uiso 1 1 calc R
H9B H -0.1926 0.1981 0.6804 0.068 Uiso 1 1 calc R
C11 C 0.1023(4) 0.08838(13) 0.9451(3) 0.0682(8) Uani 1 1 d U
H11A H 0.1923 0.0551 0.9793 0.082 Uiso 1 1 calc R
H11B H 0.0567 0.1035 1.0377 0.082 Uiso 1 1 calc R
C2 C 0.3208(4) 0.09267(12) 0.3979(3) 0.0592(7) Uani 1 1 d .
H2 H 0.2096 0.0958 0.45 0.071 Uiso 1 1 calc R
C12 C 0.2278(4) 0.13461(12) 0.8805(3) 0.0589(7) Uani 1 1 d .
H12A H 0.3455 0.1467 0.9643 0.071 Uiso 1 1 calc R
H12B H 0.2842 0.1184 0.7939 0.071 Uiso 1 1 calc R
C6 C 0.6084(4) 0.13598(12) 0.3073(3) 0.0570(7) Uani 1 1 d .
H6 H 0.6897 0.1683 0.2956 0.068 Uiso 1 1 calc R
C10 C -0.2092(4) 0.11847(13) 0.7812(4) 0.0694(8) Uani 1 1 d .
H10A H -0.258 0.1339 0.8722 0.083 Uiso 1 1 calc R
H10B H -0.3314 0.1056 0.7027 0.083 Uiso 1 1 calc R
C5 C 0.6539(5) 0.08253(15) 0.2471(3) 0.0761(9) Uani 1 1 d .
H5 H 0.7673 0.0789 0.1975 0.091 Uiso 1 1 calc R
C3 C 0.3616(5) 0.04016(13) 0.3357(4) 0.0758(9) Uani 1 1 d .
H3 H 0.2769 0.0082 0.3433 0.091 Uiso 1 1 calc R
C4 C 0.5312(6) 0.03511(14) 0.2610(3) 0.0822(10) Uani 1 1 d .
H4 H 0.5614 -0.0006 0.2203 0.099 Uiso 1 1 calc R
H1N H 0.069(4) 0.2020(10) 0.9116(16) 0.054(7) Uiso 1 1 d D

loop_
_atom_site_aniso_label
_atom_site_aniso_U_11
_atom_site_aniso_U_22
_atom_site_aniso_U_33
_atom_site_aniso_U_23
_atom_site_aniso_U_13
_atom_site_aniso_U_12
Cu1 0.0404(2) 0.0533(3) 0.0451(2) 0 0.01681(17) 0
S2 0.0430(5) 0.0852(7) 0.0466(5) 0 0.0126(4) 0
N1 0.0390(10) 0.0538(13) 0.0436(11) -0.0013(10) 0.0144(9) -0.0009(9)
O1 0.0676(11) 0.0537(11) 0.0511(10) 0.0003(8) 0.0315(9) -0.0012(9)
C13 0.0428(19) 0.050(2) 0.055(2) 0 0.0230(17) 0
C8 0.051(2) 0.052(2) 0.0419(18) 0 0.0168(15) 0
C7 0.0391(12) 0.0524(15) 0.0393(12) -0.0008(11) 0.0092(10) 0.0016(11)
O2 0.0630(12) 0.0549(12) 0.0914(13) 0.0083(11) 0.0057(11) -0.0043(10)
N2 0.0393(17) 0.072(2) 0.069(2) 0 0.0078(16) 0
C1 0.0536(14) 0.0493(15) 0.0361(12) 0.0031(11) 0.0093(11) 0.0027(12)
C9 0.0417(13) 0.0581(17) 0.0663(16) 0.0074(13) 0.0032(12) -0.0007(12)
C11 0.0636(18) 0.070(2) 0.0715(18) 0.0224(16) 0.0151(15) 0.0027(15)
C2 0.0677(17) 0.0557(17) 0.0555(15) -0.0030(13) 0.0162(13) -0.0018(14)
C12 0.0427(14) 0.0707(19) 0.0610(16) 0.0151(14) 0.0063(12) 0.0044(13)
C6 0.0704(17) 0.0548(17) 0.0510(14) 0.0028(13) 0.0245(13) 0.0037(14)
C10 0.0466(16) 0.0634(19) 0.095(2) 0.0079(17) 0.0079(15) -0.0101(14)
C5 0.097(2) 0.072(2) 0.0685(18) 0.0034(17) 0.0392(17) 0.0221(19)
C3 0.103(2) 0.0507(18) 0.0742(19) -0.0029(15) 0.0201(18) -0.0062(17)
C4 0.128(3) 0.054(2) 0.069(2) -0.0032(16) 0.030(2) 0.019(2)

loop_
_atom_type_symbol
_atom_type_description
_atom_type_scat_dispersion_real
_atom_type_scat_dispersion_imag
_atom_type_scat_source
C C 0.0033 0.0016 'International Tables Vol C Tables 4.2.6.8 and 6.1.1.4'
H H 0 0 'International Tables Vol C Tables 4.2.6.8 and 6.1.1.4'
N N 0.0061 0.0033 'International Tables Vol C Tables 4.2.6.8 and 6.1.1.4'
O O 0.0106 0.006 'International Tables Vol C Tables 4.2.6.8 and 6.1.1.4'
Cu Cu 0.3201 1.2651 'International Tables Vol C Tables 4.2.6.8 and 6.1.1.4'
S S 0.1246 0.1234 'International Tables Vol C Tables 4.2.6.8 and 6.1.1.4'

loop_
_geom_angle_atom_site_label_1
_geom_angle_atom_site_label_2
_geom_angle_atom_site_label_3
_geom_angle
_geom_angle_site_symmetry_1
_geom_angle_site_symmetry_3
O1 Cu1 O1 90.01(9) 4_565 .
O1 Cu1 N1 86.79(7) 4_565 4_565
O1 Cu1 N1 164.67(8) . 4_565
O1 Cu1 N1 164.67(8) 4_565 .
O1 Cu1 N1 86.79(7) . .
N1 Cu1 N1 92.36(11) 4_565 .
O1 Cu1 N2 100.06(7) 4_565 .
O1 Cu1 N2 100.06(7) . .
N1 Cu1 N2 95.26(7) 4_565 .
N1 Cu1 N2 95.26(7) . .
C9 N1 C12 108.6(2) . .
C9 N1 Cu1 111.76(14) . .
C12 N1 Cu1 115.11(14) . .
C9 N1 H1N 112.8(15) . .
C12 N1 H1N 104.0(15) . .
Cu1 N1 H1N 104.4(16) . .
C7 O1 Cu1 128.19(15) . .
N2 C13 S2 178.9(3) . .
C7 C8 C7 123.6(3) . 4_565
C7 C8 H8 118.2 . .
C7 C8 H8 118.2 4_565 .
O1 C7 C8 124.9(2) . .
O1 C7 C1 114.7(2) . .
C8 C7 C1 120.5(2) . .
C11 O2 C10 110.1(2) . .
C13 N2 Cu1 175.3(3) . .
C6 C1 C2 118.8(2) . .
C6 C1 C7 122.3(2) . .
C2 C1 C7 118.8(2) . .
N1 C9 C10 112.4(2) . .
N1 C9 H9A 109.1 . .
C10 C9 H9A 109.1 . .
N1 C9 H9B 109.1 . .
C10 C9 H9B 109.1 . .
H9A C9 H9B 107.9 . .
O2 C11 C12 112.0(2) . .
O2 C11 H11A 109.2 . .
C12 C11 H11A 109.2 . .
O2 C11 H11B 109.2 . .
C12 C11 H11B 109.2 . .
H11A C11 H11B 107.9 . .
C3 C2 C1 121.1(3) . .
C3 C2 H2 119.4 . .
C1 C2 H2 119.4 . .
N1 C12 C11 111.4(2) . .
N1 C12 H12A 109.3 . .
C11 C12 H12A 109.3 . .
N1 C12 H12B 109.3 . .
C11 C12 H12B 109.3 . .
H12A C12 H12B 108 . .
C1 C6 C5 120.4(3) . .
C1 C6 H6 119.8 . .
C5 C6 H6 119.8 . .
O2 C10 C9 111.2(2) . .
O2 C10 H10A 109.4 . .
C9 C10 H10A 109.4 . .
O2 C10 H10B 109.4 . .
C9 C10 H10B 109.4 . .
H10A C10 H10B 108 . .
C4 C5 C6 119.9(3) . .
C4 C5 H5 120 . .
C6 C5 H5 120 . .
C2 C3 C4 119.4(3) . .
C2 C3 H3 120.3 . .
C4 C3 H3 120.3 . .
C5 C4 C3 120.3(3) . .
C5 C4 H4 119.8 . .
C3 C4 H4 119.8 . .

loop_
_geom_bond_atom_site_label_1
_geom_bond_atom_site_label_2
_geom_bond_distance
_geom_bond_site_symmetry_2
Cu1 O1 1.9456(16) 4_565
Cu1 O1 1.9456(16) .
Cu1 N1 2.0510(19) 4_565
Cu1 N1 2.0510(19) .
Cu1 N2 2.247(3) .
S2 C13 1.659(4) .
N1 C9 1.480(3) .
N1 C12 1.480(3) .
N1 H1N 0.909(2) .
O1 C7 1.269(2) .
C13 N2 1.131(4) .
C8 C7 1.393(3) .
C8 C7 1.393(3) 4_565
C8 H8 0.93 .
C7 C1 1.491(3) .
O2 C11 1.396(3) .
O2 C10 1.418(3) .
C1 C6 1.384(3) .
C1 C2 1.394(3) .
C9 C10 1.504(3) .
C9 H9A 0.97 .
C9 H9B 0.97 .
C11 C12 1.516(4) .
C11 H11A 0.97 .
C11 H11B 0.97 .
C2 C3 1.370(4) .
C2 H2 0.93 .
C12 H12A 0.97 .
C12 H12B 0.97 .
C6 C5 1.391(4) .
C6 H6 0.93 .
C10 H10A 0.97 .
C10 H10B 0.97 .
C5 C4 1.372(4) .
C5 H5 0.93 .
C3 C4 1.394(4) .
C3 H3 0.93 .
C4 H4 0.93 .
